data_4336557
loop_
_publ_author_name
'Aleksandra Gerus'
'Katarzyna \'Slepokura'
'Jerzy Lisowski'

_publ_contact_author_address
;
Department of Chemistry, 
University of Wroclaw, 
14 F. Joliot-Curie
50-383 Wroclaw,
Poland
;
_publ_contact_author_email jerzy.lisowski@chem.uni.wroc.pl
_publ_contact_author_fax '+48 71 3282348'
_publ_contact_author_name 'Jerzy Lisowski'
_publ_contact_author_phone '+48 71 3757252'
_publ_section_title
;
 Anion and Solvent Induced Chirality Inversion in Macrocyclic Lanthanide
 Complexes
;
_journal_name_full 'Inorganic Chemistry'
_journal_page_first 12450
_journal_page_last 12460
_journal_paper_doi 10.1021/ic401437r
_journal_volume 52
_journal_year 2013
_chemical_absolute_configuration rmad
_chemical_formula_moiety 'C26 H40 N7 O4 Tb, 2(N O3), 0.3(H2 O)'
_chemical_formula_sum 'C26 H40.6 N9 O10.3 Tb'
_chemical_formula_weight 802.99
_chemical_name_systematic
;
 ?
;
_space_group_crystal_system monoclinic
_space_group_IT_number 5
_space_group_name_Hall 'C 2y'
_space_group_name_H-M_alt 'C 1 2 1'
_symmetry_space_group_name_Hall 'C 2y'
_symmetry_space_group_name_H-M 'C 1 2 1'
_atom_sites_solution_hydrogens mixed
_atom_sites_solution_primary direct
_atom_sites_solution_secondary difmap
_audit_creation_method SHELXL-2013
_cell_angle_alpha 90
_cell_angle_beta 117.12(3)
_cell_angle_gamma 90
_cell_formula_units_Z 4
_cell_length_a 20.453(5)
_cell_length_b 15.180(3)
_cell_length_c 11.963(4)
_cell_measurement_reflns_used 6061
_cell_measurement_temperature 296(2)
_cell_measurement_theta_max 28.81
_cell_measurement_theta_min 2.94
_cell_volume 3305.9(18)
_computing_cell_refinement
;
CrysAlisPro, Agilent Technologies,
Version 1.171.35.19 (release 27-10-2011 CrysAlis171 .NET)
(compiled Oct 27 2011,15:02:11)
;
_computing_data_collection
;
CrysAlisPro, Agilent Technologies,
Version 1.171.35.19 (release 27-10-2011 CrysAlis171 .NET)
(compiled Oct 27 2011,15:02:11)
;
_computing_data_reduction
;
CrysAlisPro, Agilent Technologies,
Version 1.171.35.19 (release 27-10-2011 CrysAlis171 .NET)
(compiled Oct 27 2011,15:02:11)
;
_computing_structure_refinement 'SHELXL-2013 (Sheldrick, 2013)'
_diffrn_ambient_temperature 296(2)
_diffrn_measured_fraction_theta_full 0.998
_diffrn_measured_fraction_theta_max 0.882
_diffrn_measurement_device_type
; 
Xcalibur R kappa-geometry diffractometer with a Ruby CCD camera
;
_diffrn_measurement_method 'omega scan'
_diffrn_radiation_type MoK\a
_diffrn_radiation_wavelength 0.71073
_diffrn_reflns_av_R_equivalents 0.0191
_diffrn_reflns_av_unetI/netI 0.0395
_diffrn_reflns_Laue_measured_fraction_full 0.998
_diffrn_reflns_Laue_measured_fraction_max 0.882
_diffrn_reflns_limit_h_max 27
_diffrn_reflns_limit_h_min -22
_diffrn_reflns_limit_k_max 19
_diffrn_reflns_limit_k_min -20
_diffrn_reflns_limit_l_max 12
_diffrn_reflns_limit_l_min -16
_diffrn_reflns_number 10232
_diffrn_reflns_point_group_measured_fraction_full 0.881
_diffrn_reflns_point_group_measured_fraction_max 0.745
_diffrn_reflns_theta_full 25.500
_diffrn_reflns_theta_max 28.875
_diffrn_reflns_theta_min 2.944
_diffrn_source 'Enhance (Mo) x-ray Source'
_exptl_absorpt_coefficient_mu 2.206
_exptl_absorpt_correction_T_max 0.939
_exptl_absorpt_correction_T_min 0.652
_exptl_absorpt_correction_type analytical
_exptl_absorpt_process_details
;
CrysAlisPro, Agilent Technologies,
Version 1.171.35.19 (release 27-10-2011 CrysAlis171 .NET)
(compiled Oct 27 2011,15:02:11)
Analytical numeric absorption correction using a multifaceted crystal
            model based on expressions derived by R.C. Clark & J.S. Reid.
(Clark, R. C. & Reid, J. S. (1995). Acta Cryst. A51, 887-897)
;
_exptl_crystal_colour colorless
_exptl_crystal_density_diffrn 1.613
_exptl_crystal_description plate
_exptl_crystal_F_000 1628
_exptl_crystal_size_max 0.20
_exptl_crystal_size_mid 0.19
_exptl_crystal_size_min 0.03
_refine_diff_density_max 0.784
_refine_diff_density_min -0.508
_refine_diff_density_rms 0.061
_refine_ls_abs_structure_details
;
 Flack x determined using 2173 quotients [(I+)-(I-)]/[(I+)+(I-)]
 (Parsons and Flack (2004), Acta Cryst. A60, s61).
;
_refine_ls_abs_structure_Flack 0.003(8)
_refine_ls_extinction_method none
_refine_ls_goodness_of_fit_ref 1.013
_refine_ls_hydrogen_treatment constr
_refine_ls_matrix_type full
_refine_ls_number_parameters 417
_refine_ls_number_reflns 6464
_refine_ls_number_restraints 10
_refine_ls_restrained_S_all 1.013
_refine_ls_R_factor_all 0.0302
_refine_ls_R_factor_gt 0.0254
_refine_ls_shift/su_max 0.001
_refine_ls_shift/su_mean 0.000
_refine_ls_structure_factor_coef Fsqd
_refine_ls_weighting_details
;
 w=1/[\s^2^(Fo^2^)+(0.0144P)^2^]
 where P=(Fo^2^+2Fc^2^)/3
;
_refine_ls_weighting_scheme calc
_refine_ls_wR_factor_gt 0.0445
_refine_ls_wR_factor_ref 0.0461
_reflns_Friedel_coverage 0.630
_reflns_Friedel_fraction_full 0.754
_reflns_Friedel_fraction_max 0.597
_reflns_number_gt 5908
_reflns_number_total 6464
_reflns_threshold_expression 'I > 2\s(I)'
_cod_data_source_file ic401437r_si_002_9.cif
_cod_data_source_block aku10ab
_cod_original_cell_volume 3305.9(17)
_cod_database_code 4336557
_shelx_space_group_comment
;
The symmetry employed for this shelxl refinement is uniquely defined
by the following loop, which should always be used as a source of
symmetry information in preference to the above space-group names.
They are only intended as comments.
;
_shelx_estimated_absorpt_t_min 0.667
_shelx_estimated_absorpt_t_max 0.937
_shelxl_version_number 2013-2

loop_
_space_group_symop_operation_xyz
'x, y, z'
'-x, y, -z'
'x+1/2, y+1/2, z'
'-x+1/2, y+1/2, -z'

loop_
_atom_site_label
_atom_site_type_symbol
_atom_site_fract_x
_atom_site_fract_y
_atom_site_fract_z
_atom_site_U_iso_or_equiv
_atom_site_adp_type
_atom_site_occupancy
_atom_site_site_symmetry_order
_atom_site_calc_flag
_atom_site_refinement_flags_posn
_atom_site_refinement_flags_adp
_atom_site_refinement_flags_occupancy
_atom_site_disorder_assembly
_atom_site_disorder_group
Tb1 Tb 0.30368(2) 0.24894(7) 0.73152(2) 0.03370(6) Uani 1 1 d . . . . .
N1 N 0.1874(2) 0.2559(9) 0.7607(3) 0.0479(13) Uani 1 1 d . . . . .
N2 N 0.2608(3) 0.1041(4) 0.7964(5) 0.0413(14) Uani 1 1 d . . . . .
H2N H 0.2781 0.1093 0.8872 0.050 Uiso 1 1 calc R U . . .
N3 N 0.3754(4) 0.1094(4) 0.7313(6) 0.0353(14) Uani 1 1 d . . . . .
H3N H 0.4272 0.1273 0.7717 0.042 Uiso 1 1 calc R U . . .
N4 N 0.35484(18) 0.2433(6) 0.5745(3) 0.0404(9) Uani 1 1 d . . . . .
N5 N 0.3610(4) 0.3932(4) 0.6979(6) 0.0410(16) Uani 1 1 d . . . . .
H5N H 0.4142 0.3858 0.7485 0.049 Uiso 1 1 calc R U . . .
N6 N 0.2858(3) 0.3862(4) 0.8446(5) 0.0439(14) Uani 1 1 d . . . . .
H6N H 0.2962 0.3662 0.9290 0.053 Uiso 1 1 calc R U . . .
C1 C 0.1607(4) 0.3354(6) 0.7675(8) 0.054(2) Uani 1 1 d . . . . .
C2 C 0.0907(5) 0.3431(7) 0.7613(11) 0.085(3) Uani 1 1 d . . . . .
H2 H 0.0730 0.3978 0.7696 0.102 Uiso 1 1 calc R U . . .
C3 C 0.0483(4) 0.2674(14) 0.7425(10) 0.126(7) Uani 1 1 d . . . . .
H3 H 0.0007 0.2713 0.7332 0.151 Uiso 1 1 calc R U . . .
C4 C 0.0766(5) 0.1896(7) 0.7381(11) 0.087(3) Uani 1 1 d . . . . .
H4 H 0.0494 0.1386 0.7290 0.104 Uiso 1 1 calc R U . . .
C5 C 0.1463(5) 0.1839(6) 0.7469(8) 0.053(2) Uani 1 1 d . . . . .
C6 C 0.1804(4) 0.0973(7) 0.7423(7) 0.056(2) Uani 1 1 d . . . . .
H6A H 0.1678 0.0536 0.7885 0.067 Uiso 1 1 calc R U . . .
H6B H 0.1605 0.0778 0.6558 0.067 Uiso 1 1 calc R U . . .
C7 C 0.2918(3) 0.0197(3) 0.7793(5) 0.0436(12) Uani 1 1 d . . . . .
H7 H 0.2649 0.0032 0.6906 0.052 Uiso 1 1 calc R U . . .
C8 C 0.2847(4) -0.0571(4) 0.8583(6) 0.0597(18) Uani 1 1 d . . . . .
H8A H 0.3053 -0.0390 0.9456 0.072 Uiso 1 1 calc R U . . .
H8B H 0.2332 -0.0702 0.8297 0.072 Uiso 1 1 calc R U . . .
C9 C 0.3236(4) -0.1394(3) 0.8490(7) 0.0703(19) Uani 1 1 d . . . . .
H9A H 0.3202 -0.1845 0.9035 0.084 Uiso 1 1 calc R U . . .
H9B H 0.2996 -0.1613 0.7635 0.084 Uiso 1 1 calc R U . . .
C10 C 0.4025(5) -0.1215(5) 0.8855(8) 0.063(2) Uani 1 1 d . . . . .
H10A H 0.4259 -0.1750 0.8775 0.075 Uiso 1 1 calc R U . . .
H10B H 0.4274 -0.1027 0.9725 0.075 Uiso 1 1 calc R U . . .
C11 C 0.4087(5) -0.0496(5) 0.8010(8) 0.052(2) Uani 1 1 d . . . . .
H11A H 0.4602 -0.0377 0.8263 0.063 Uiso 1 1 calc R U . . .
H11B H 0.3864 -0.0701 0.7148 0.063 Uiso 1 1 calc R U . . .
C12 C 0.3713(3) 0.0345(3) 0.8091(6) 0.0385(13) Uani 1 1 d . . . . .
H12 H 0.3967 0.0539 0.8968 0.046 Uiso 1 1 calc R U . . .
C13 C 0.3594(5) 0.0865(6) 0.6026(7) 0.050(2) Uani 1 1 d . . . . .
H13A H 0.3100 0.0629 0.5591 0.060 Uiso 1 1 calc R U . . .
H13B H 0.3933 0.0412 0.6043 0.060 Uiso 1 1 calc R U . . .
C14 C 0.3658(5) 0.1639(5) 0.5334(8) 0.046(2) Uani 1 1 d . . . . .
C15 C 0.3842(7) 0.1585(7) 0.4359(10) 0.078(3) Uani 1 1 d . . . . .
H15 H 0.3917 0.1039 0.4083 0.094 Uiso 1 1 calc R U . . .
C16 C 0.3912(4) 0.2333(7) 0.3809(6) 0.084(3) Uani 1 1 d . . . . .
H16 H 0.4030 0.2300 0.3146 0.100 Uiso 1 1 calc R U . . .
C17 C 0.3810(6) 0.3149(6) 0.4227(9) 0.064(3) Uani 1 1 d . . . . .
H17 H 0.3860 0.3668 0.3859 0.077 Uiso 1 1 calc R U . . .
C18 C 0.3632(5) 0.3162(6) 0.5209(8) 0.044(2) Uani 1 1 d . . . . .
C19 C 0.3499(5) 0.4028(6) 0.5686(7) 0.049(2) Uani 1 1 d . . . . .
H19A H 0.3835 0.4468 0.5655 0.059 Uiso 1 1 calc R U . . .
H19B H 0.3001 0.4224 0.5152 0.059 Uiso 1 1 calc R U . . .
C20 C 0.3432(3) 0.4773(3) 0.7440(6) 0.0449(15) Uani 1 1 d . . . . .
H20 H 0.2950 0.4977 0.6809 0.054 Uiso 1 1 calc R U . . .
C21 C 0.4000(6) 0.5503(6) 0.7638(9) 0.065(3) Uani 1 1 d . . . . .
H21A H 0.4489 0.5279 0.8167 0.078 Uiso 1 1 calc R U . . .
H21B H 0.3974 0.5661 0.6834 0.078 Uiso 1 1 calc R U . . .
C22 C 0.3870(6) 0.6327(5) 0.8248(8) 0.078(3) Uani 1 1 d . . . . .
H22A H 0.4265 0.6744 0.8431 0.093 Uiso 1 1 calc R U . . .
H22B H 0.3413 0.6604 0.7666 0.093 Uiso 1 1 calc R U . . .
C23 C 0.3832(5) 0.6098(4) 0.9460(7) 0.077(2) Uani 1 1 d . . . . .
H23A H 0.4302 0.5866 1.0070 0.092 Uiso 1 1 calc R U . . .
H23B H 0.3729 0.6625 0.9809 0.092 Uiso 1 1 calc R U . . .
C24 C 0.3236(4) 0.5417(4) 0.9204(7) 0.063(2) Uani 1 1 d . . . . .
H24A H 0.2762 0.5660 0.8628 0.076 Uiso 1 1 calc R U . . .
H24B H 0.3221 0.5270 0.9981 0.076 Uiso 1 1 calc R U . . .
C25 C 0.3387(3) 0.4585(3) 0.8635(5) 0.0449(13) Uani 1 1 d . . . . .
H25 H 0.3872 0.4370 0.9241 0.054 Uiso 1 1 calc R U . . .
C26 C 0.2087(4) 0.4128(6) 0.7844(7) 0.061(2) Uani 1 1 d . . . . .
H26A H 0.1965 0.4390 0.7033 0.073 Uiso 1 1 calc R U . . .
H26B H 0.2006 0.4566 0.8357 0.073 Uiso 1 1 calc R U . . .
O1W O 0.40079(14) 0.2456(5) 0.9334(2) 0.0498(7) Uani 1 1 d D . . . .
H1W H 0.4225 0.2939 0.9591 0.075 Uiso 1 1 d DR U . . .
H2W H 0.4126 0.2101 0.9935 0.075 Uiso 1 1 d DR U . . .
N7 N 0.1780(2) 0.2570(8) 0.4909(4) 0.0614(16) Uani 1 1 d . . . . .
O7A O 0.1223(2) 0.2587(8) 0.3912(4) 0.1023(19) Uani 1 1 d . . . . .
O7B O 0.2096(4) 0.3259(4) 0.5478(6) 0.0576(18) Uani 1 1 d . . . . .
O7C O 0.2069(4) 0.1835(4) 0.5403(6) 0.0556(18) Uani 1 1 d . . . . .
N8 N 0.4348(7) 0.3962(13) 1.1805(11) 0.072(7) Uiso 0.59(3) 1 d D . P A 1
O8A O 0.4755(6) 0.3534(8) 1.1393(15) 0.065(4) Uiso 0.59(3) 1 d D . P A 1
O8B O 0.4663(7) 0.4407(12) 1.2737(11) 0.072(4) Uiso 0.59(3) 1 d D . P A 1
O8C O 0.3687(6) 0.3795(12) 1.1311(11) 0.068(4) Uiso 0.59(3) 1 d D . P A 1
N80 N 0.4420(6) 0.3783(10) 1.1801(10) 0.027(4) Uiso 0.41(3) 1 d D . P A 2
O8D O 0.4762(6) 0.3682(9) 1.1105(13) 0.029(4) Uiso 0.41(3) 1 d D . P A 2
O8E O 0.4789(8) 0.4014(15) 1.2875(10) 0.078(6) Uiso 0.41(3) 1 d D . P A 2
O8F O 0.3775(6) 0.3548(12) 1.1351(12) 0.061(5) Uiso 0.41(3) 1 d D . P A 2
N9 N 0.4215(4) 0.0971(4) 1.1586(7) 0.0533(18) Uani 1 1 d . . . . .
O9A O 0.4607(3) 0.1236(4) 1.1092(5) 0.0636(17) Uani 1 1 d . . . . .
O9B O 0.4507(5) 0.0623(5) 1.2622(6) 0.091(3) Uani 1 1 d . . . . .
O9C O 0.3561(3) 0.1012(5) 1.0999(6) 0.087(2) Uani 1 1 d . . . . .
O2W O 0.514(3) 0.5211(12) 1.502(6) 0.189(15) Uiso 0.310(14) 1 d . . . . .

loop_
_atom_site_aniso_label
_atom_site_aniso_U_11
_atom_site_aniso_U_22
_atom_site_aniso_U_33
_atom_site_aniso_U_23
_atom_site_aniso_U_13
_atom_site_aniso_U_12
Tb1 0.03292(10) 0.03712(9) 0.03184(10) 0.0011(2) 0.01544(8) 0.0031(2)
N1 0.0374(19) 0.060(4) 0.050(2) -0.004(4) 0.0229(17) 0.004(4)
N2 0.042(3) 0.046(3) 0.040(4) 0.004(3) 0.022(3) 0.004(3)
N3 0.038(3) 0.034(3) 0.040(3) 0.001(2) 0.023(3) 0.000(2)
N4 0.050(2) 0.042(2) 0.0349(17) -0.001(4) 0.0247(16) 0.001(4)
N5 0.050(4) 0.037(3) 0.036(3) 0.004(2) 0.020(3) 0.004(2)
N6 0.049(4) 0.050(3) 0.038(3) -0.001(2) 0.024(3) 0.008(3)
C1 0.035(4) 0.078(6) 0.052(4) -0.004(4) 0.022(4) 0.016(4)
C2 0.067(6) 0.100(7) 0.103(7) -0.007(6) 0.052(6) 0.021(5)
C3 0.040(4) 0.22(2) 0.129(7) -0.047(11) 0.046(4) 0.003(8)
C4 0.035(5) 0.115(9) 0.113(8) -0.008(7) 0.036(5) -0.017(5)
C5 0.035(4) 0.074(5) 0.051(4) -0.001(4) 0.019(3) 0.003(3)
C6 0.046(4) 0.067(5) 0.061(5) 0.004(4) 0.030(4) -0.017(4)
C7 0.049(3) 0.039(3) 0.044(3) -0.006(2) 0.023(3) -0.005(2)
C8 0.073(5) 0.044(3) 0.079(5) -0.002(3) 0.050(4) -0.012(3)
C9 0.085(5) 0.037(3) 0.095(5) 0.005(3) 0.046(5) -0.011(3)
C10 0.074(5) 0.033(3) 0.080(6) 0.005(4) 0.034(5) 0.003(3)
C11 0.051(4) 0.039(4) 0.073(5) -0.004(3) 0.034(4) -0.001(3)
C12 0.040(3) 0.035(3) 0.038(3) 0.001(3) 0.015(3) -0.003(2)
C13 0.061(5) 0.041(4) 0.053(5) -0.007(3) 0.031(4) -0.001(3)
C14 0.056(5) 0.046(4) 0.044(4) -0.009(3) 0.031(4) 0.001(3)
C15 0.125(8) 0.062(5) 0.072(6) -0.011(4) 0.066(6) -0.002(5)
C16 0.145(6) 0.071(8) 0.080(4) -0.014(5) 0.090(4) -0.003(5)
C17 0.098(7) 0.061(5) 0.062(5) 0.014(4) 0.062(5) 0.004(5)
C18 0.050(5) 0.048(4) 0.037(4) -0.001(3) 0.022(4) 0.004(3)
C19 0.062(5) 0.050(4) 0.040(4) 0.014(3) 0.028(4) 0.004(4)
C20 0.053(4) 0.036(3) 0.046(4) 0.004(3) 0.022(3) 0.010(3)
C21 0.103(7) 0.034(3) 0.071(5) -0.002(4) 0.053(5) 0.000(4)
C22 0.121(8) 0.038(4) 0.089(7) -0.006(4) 0.060(6) -0.002(4)
C23 0.117(7) 0.033(3) 0.088(6) -0.006(3) 0.053(5) 0.005(4)
C24 0.098(6) 0.043(3) 0.059(4) -0.006(3) 0.044(4) 0.013(4)
C25 0.054(3) 0.039(3) 0.039(3) 0.004(2) 0.019(3) 0.007(3)
C26 0.070(6) 0.053(4) 0.064(5) 0.002(4) 0.035(5) 0.012(4)
O1W 0.0536(17) 0.0371(15) 0.0404(15) -0.006(4) 0.0056(13) 0.007(4)
N7 0.044(2) 0.091(5) 0.044(3) 0.029(5) 0.015(2) 0.024(5)
O7A 0.068(2) 0.130(5) 0.057(2) 0.005(5) -0.018(2) 0.004(5)
O7B 0.050(4) 0.060(4) 0.051(4) 0.002(3) 0.013(3) 0.005(3)
O7C 0.054(4) 0.065(4) 0.045(4) -0.010(3) 0.020(3) -0.005(3)
N9 0.082(5) 0.033(3) 0.053(4) -0.005(3) 0.038(4) -0.001(3)
O9A 0.055(3) 0.081(4) 0.061(3) 0.028(3) 0.032(3) 0.002(3)
O9B 0.153(7) 0.082(4) 0.062(4) 0.035(3) 0.070(4) 0.032(4)
O9C 0.065(4) 0.122(5) 0.091(4) -0.011(4) 0.049(3) -0.022(3)

loop_
_atom_type_symbol
_atom_type_description
_atom_type_scat_dispersion_real
_atom_type_scat_dispersion_imag
_atom_type_scat_source
C C 0.0033 0.0016 'International Tables Vol C Tables 4.2.6.8 and 6.1.1.4'
H H 0.0000 0.0000 'International Tables Vol C Tables 4.2.6.8 and 6.1.1.4'
N N 0.0061 0.0033 'International Tables Vol C Tables 4.2.6.8 and 6.1.1.4'
O O 0.0106 0.0060 'International Tables Vol C Tables 4.2.6.8 and 6.1.1.4'
Tb Tb -0.1723 4.1537 'International Tables Vol C Tables 4.2.6.8 and 6.1.1.4'

loop_
_geom_angle_atom_site_label_1
_geom_angle_atom_site_label_2
_geom_angle_atom_site_label_3
_geom_angle
O1W Tb1 O7C 154.7(2)
O1W Tb1 O7B 152.7(2)
O7C Tb1 O7B 52.30(13)
O1W Tb1 N4 108.88(10)
O7C Tb1 N4 74.08(19)
O7B Tb1 N4 76.9(2)
O1W Tb1 N1 105.43(11)
O7C Tb1 N1 74.8(2)
O7B Tb1 N1 72.8(2)
N4 Tb1 N1 145.69(11)
O1W Tb1 N3 76.5(2)
O7C Tb1 N3 83.3(2)
O7B Tb1 N3 127.2(2)
N4 Tb1 N3 62.9(2)
N1 Tb1 N3 126.8(3)
O1W Tb1 N6 74.5(2)
O7C Tb1 N6 124.4(2)
O7B Tb1 N6 81.1(2)
N4 Tb1 N6 128.1(3)
N1 Tb1 N6 62.3(3)
N3 Tb1 N6 150.97(17)
O1W Tb1 N5 87.0(2)
O7C Tb1 N5 115.3(2)
O7B Tb1 N5 71.7(2)
N4 Tb1 N5 63.0(3)
N1 Tb1 N5 119.9(3)
N3 Tb1 N5 113.25(11)
N6 Tb1 N5 65.5(2)
O1W Tb1 N2 85.2(2)
O7C Tb1 N2 72.4(2)
O7B Tb1 N2 115.7(2)
N4 Tb1 N2 120.0(2)
N1 Tb1 N2 62.3(3)
N3 Tb1 N2 65.00(19)
N6 Tb1 N2 111.93(13)
N5 Tb1 N2 172.18(17)
O1W Tb1 N7 176.03(14)
O7C Tb1 N7 26.4(3)
O7B Tb1 N7 25.9(3)
N4 Tb1 N7 74.95(12)
N1 Tb1 N7 70.75(13)
N3 Tb1 N7 106.6(2)
N6 Tb1 N7 102.4(2)
N5 Tb1 N7 94.0(3)
N2 Tb1 N7 93.8(2)
C1 N1 C5 119.4(5)
C1 N1 Tb1 118.3(7)
C5 N1 Tb1 121.2(7)
C6 N2 C7 110.0(6)
C6 N2 Tb1 112.8(5)
C7 N2 Tb1 117.5(4)
C6 N2 H2N 105.1
C7 N2 H2N 105.1
Tb1 N2 H2N 105.1
C13 N3 C12 115.1(6)
C13 N3 Tb1 110.0(5)
C12 N3 Tb1 115.5(4)
C13 N3 H3N 105.0
C12 N3 H3N 105.0
Tb1 N3 H3N 105.0
C18 N4 C14 119.0(4)
C18 N4 Tb1 121.1(6)
C14 N4 Tb1 119.3(6)
C19 N5 C20 110.9(5)
C19 N5 Tb1 112.5(5)
C20 N5 Tb1 117.2(5)
C19 N5 H5N 105.0
C20 N5 H5N 105.0
Tb1 N5 H5N 105.0
C26 N6 C25 114.8(6)
C26 N6 Tb1 109.9(5)
C25 N6 Tb1 114.0(4)
C26 N6 H6N 105.8
C25 N6 H6N 105.8
Tb1 N6 H6N 105.8
N1 C1 C2 120.3(9)
N1 C1 C26 117.3(8)
C2 C1 C26 122.4(9)
C3 C2 C1 119.0(10)
C3 C2 H2 120.5
C1 C2 H2 120.5
C4 C3 C2 119.2(6)
C4 C3 H3 120.4
C2 C3 H3 120.4
C3 C4 C5 120.5(10)
C3 C4 H4 119.8
C5 C4 H4 119.8
N1 C5 C4 121.6(9)
N1 C5 C6 116.3(8)
C4 C5 C6 122.1(9)
N2 C6 C5 111.5(8)
N2 C6 H6A 109.3
C5 C6 H6A 109.3
N2 C6 H6B 109.3
C5 C6 H6B 109.3
H6A C6 H6B 108.0
N2 C7 C12 108.7(4)
N2 C7 C8 113.6(5)
C12 C7 C8 110.9(5)
N2 C7 H7 107.8
C12 C7 H7 107.8
C8 C7 H7 107.8
C9 C8 C7 112.2(5)
C9 C8 H8A 109.2
C7 C8 H8A 109.2
C9 C8 H8B 109.2
C7 C8 H8B 109.2
H8A C8 H8B 107.9
C10 C9 C8 111.3(5)
C10 C9 H9A 109.4
C8 C9 H9A 109.4
C10 C9 H9B 109.4
C8 C9 H9B 109.4
H9A C9 H9B 108.0
C9 C10 C11 109.9(7)
C9 C10 H10A 109.7
C11 C10 H10A 109.7
C9 C10 H10B 109.7
C11 C10 H10B 109.7
H10A C10 H10B 108.2
C12 C11 C10 111.2(7)
C12 C11 H11A 109.4
C10 C11 H11A 109.4
C12 C11 H11B 109.4
C10 C11 H11B 109.4
H11A C11 H11B 108.0
N3 C12 C7 109.0(5)
N3 C12 C11 115.3(6)
C7 C12 C11 112.4(5)
N3 C12 H12 106.5
C7 C12 H12 106.5
C11 C12 H12 106.5
N3 C13 C14 111.5(7)
N3 C13 H13A 109.3
C14 C13 H13A 109.3
N3 C13 H13B 109.3
C14 C13 H13B 109.3
H13A C13 H13B 108.0
N4 C14 C15 120.8(8)
N4 C14 C13 115.6(7)
C15 C14 C13 123.5(8)
C16 C15 C14 119.3(9)
C16 C15 H15 120.3
C14 C15 H15 120.3
C15 C16 C17 120.6(5)
C15 C16 H16 119.7
C17 C16 H16 119.7
C18 C17 C16 117.5(8)
C18 C17 H17 121.3
C16 C17 H17 121.3
N4 C18 C17 122.8(8)
N4 C18 C19 117.3(8)
C17 C18 C19 119.9(8)
N5 C19 C18 110.2(7)
N5 C19 H19A 109.6
C18 C19 H19A 109.6
N5 C19 H19B 109.6
C18 C19 H19B 109.6
H19A C19 H19B 108.1
N5 C20 C25 108.6(5)
N5 C20 C21 112.1(6)
C25 C20 C21 111.0(6)
N5 C20 H20 108.3
C25 C20 H20 108.3
C21 C20 H20 108.3
C22 C21 C20 112.2(8)
C22 C21 H21A 109.2
C20 C21 H21A 109.2
C22 C21 H21B 109.2
C20 C21 H21B 109.2
H21A C21 H21B 107.9
C23 C22 C21 111.2(7)
C23 C22 H22A 109.4
C21 C22 H22A 109.4
C23 C22 H22B 109.4
C21 C22 H22B 109.4
H22A C22 H22B 108.0
C24 C23 C22 110.3(7)
C24 C23 H23A 109.6
C22 C23 H23A 109.6
C24 C23 H23B 109.6
C22 C23 H23B 109.6
H23A C23 H23B 108.1
C23 C24 C25 110.1(6)
C23 C24 H24A 109.6
C25 C24 H24A 109.6
C23 C24 H24B 109.6
C25 C24 H24B 109.6
H24A C24 H24B 108.2
N6 C25 C20 110.7(5)
N6 C25 C24 113.3(5)
C20 C25 C24 112.3(5)
N6 C25 H25 106.7
C20 C25 H25 106.7
C24 C25 H25 106.7
N6 C26 C1 110.3(7)
N6 C26 H26A 109.6
C1 C26 H26A 109.6
N6 C26 H26B 109.6
C1 C26 H26B 109.6
H26A C26 H26B 108.1
Tb1 O1W H1W 114.8
Tb1 O1W H2W 132.8
H1W O1W H2W 110.5
O7A N7 O7B 122.4(11)
O7A N7 O7C 120.0(11)
O7B N7 O7C 117.6(4)
O7A N7 Tb1 176.6(5)
O7B N7 Tb1 59.0(3)
O7C N7 Tb1 58.8(3)
N7 O7B Tb1 95.1(5)
N7 O7C Tb1 94.8(5)
O8B N8 O8C 124.5(10)
O8B N8 O8A 117.2(9)
O8C N8 O8A 117.6(9)
O8E N80 O8F 125.1(11)
O8E N80 O8D 116.9(8)
O8F N80 O8D 117.5(8)
O9C N9 O9B 121.0(8)
O9C N9 O9A 119.3(7)
O9B N9 O9A 119.5(8)

loop_
_geom_bond_atom_site_label_1
_geom_bond_atom_site_label_2
_geom_bond_distance
_geom_bond_site_symmetry_2
Tb1 O1W 2.326(3) .
Tb1 O7C 2.452(6) .
Tb1 O7B 2.458(6) .
Tb1 N4 2.534(3) .
Tb1 N1 2.559(4) .
Tb1 N3 2.577(6) .
Tb1 N6 2.599(6) .
Tb1 N5 2.601(7) .
Tb1 N2 2.613(6) .
Tb1 N7 2.857(5) .
N1 C1 1.342(15) .
N1 C5 1.342(14) .
N2 C6 1.471(8) .
N2 C7 1.485(7) .
N2 H2N 0.9800 .
N3 C13 1.463(9) .
N3 C12 1.496(8) .
N3 H3N 0.9800 .
N4 C18 1.328(11) .
N4 C14 1.358(11) .
N5 C19 1.465(9) .
N5 C20 1.500(8) .
N5 H5N 0.9800 .
N6 C26 1.460(8) .
N6 C25 1.485(8) .
N6 H6N 0.9800 .
C1 C2 1.404(12) .
C1 C26 1.484(12) .
C2 C3 1.397(19) .
C2 H2 0.9300 .
C3 C4 1.33(2) .
C3 H3 0.9300 .
C4 C5 1.384(12) .
C4 H4 0.9300 .
C5 C6 1.500(12) .
C6 H6A 0.9700 .
C6 H6B 0.9700 .
C7 C12 1.514(7) .
C7 C8 1.549(8) .
C7 H7 0.9800 .
C8 C9 1.511(9) .
C8 H8A 0.9700 .
C8 H8B 0.9700 .
C9 C10 1.491(10) .
C9 H9A 0.9700 .
C9 H9B 0.9700 .
C10 C11 1.532(11) .
C10 H10A 0.9700 .
C10 H10B 0.9700 .
C11 C12 1.514(10) .
C11 H11A 0.9700 .
C11 H11B 0.9700 .
C12 H12 0.9800 .
C13 C14 1.477(11) .
C13 H13A 0.9700 .
C13 H13B 0.9700 .
C14 C15 1.382(13) .
C15 C16 1.352(13) .
C15 H15 0.9300 .
C16 C17 1.387(13) .
C16 H16 0.9300 .
C17 C18 1.379(12) .
C17 H17 0.9300 .
C18 C19 1.506(11) .
C19 H19A 0.9700 .
C19 H19B 0.9700 .
C20 C25 1.502(7) .
C20 C21 1.543(11) .
C20 H20 0.9800 .
C21 C22 1.531(12) .
C21 H21A 0.9700 .
C21 H21B 0.9700 .
C22 C23 1.526(10) .
C22 H22A 0.9700 .
C22 H22B 0.9700 .
C23 C24 1.519(10) .
C23 H23A 0.9700 .
C23 H23B 0.9700 .
C24 C25 1.532(8) .
C24 H24A 0.9700 .
C24 H24B 0.9700 .
C25 H25 0.9800 .
C26 H26A 0.9700 .
C26 H26B 0.9700 .
O1W H1W 0.8399 .
O1W H2W 0.8400 .
N7 O7A 1.218(5) .
N7 O7B 1.254(11) .
N7 O7C 1.276(11) .
N8 O8B 1.208(10) .
N8 O8C 1.229(9) .
N8 O8A 1.316(10) .
N80 O8E 1.208(10) .
N80 O8F 1.230(9) .
N80 O8D 1.316(10) .
N9 O9C 1.196(9) .
N9 O9B 1.224(8) .
N9 O9A 1.259(8) .
O2W O2W 0.54(9) 2_658

loop_
_geom_torsion_atom_site_label_1
_geom_torsion_atom_site_label_2
_geom_torsion_atom_site_label_3
_geom_torsion_atom_site_label_4
_geom_torsion
O1W Tb1 N1 C1 90.6(4)
O7C Tb1 N1 C1 -115.6(4)
O7B Tb1 N1 C1 -61.0(4)
N4 Tb1 N1 C1 -90.0(6)
N3 Tb1 N1 C1 175.1(4)
N6 Tb1 N1 C1 27.8(4)
N5 Tb1 N1 C1 -4.9(4)
N2 Tb1 N1 C1 166.6(4)
N7 Tb1 N1 C1 -88.3(4)
O1W Tb1 N1 C5 -101.4(4)
O7C Tb1 N1 C5 52.3(4)
O7B Tb1 N1 C5 106.9(4)
N4 Tb1 N1 C5 78.0(7)
N3 Tb1 N1 C5 -16.9(4)
N6 Tb1 N1 C5 -164.3(5)
N5 Tb1 N1 C5 163.0(4)
N2 Tb1 N1 C5 -25.4(4)
N7 Tb1 N1 C5 79.7(4)
O1W Tb1 N2 C6 143.8(4)
O7C Tb1 N2 C6 -48.1(4)
O7B Tb1 N2 C6 -17.9(4)
N4 Tb1 N2 C6 -107.1(4)
N1 Tb1 N2 C6 33.7(4)
N3 Tb1 N2 C6 -138.9(4)
N6 Tb1 N2 C6 72.6(4)
N5 Tb1 N2 C6 142.0(11)
N7 Tb1 N2 C6 -32.3(4)
O1W Tb1 N2 C7 -86.4(3)
O7C Tb1 N2 C7 81.7(3)
O7B Tb1 N2 C7 111.9(3)
N4 Tb1 N2 C7 22.7(3)
N1 Tb1 N2 C7 163.4(3)
N3 Tb1 N2 C7 -9.1(3)
N6 Tb1 N2 C7 -157.6(3)
N5 Tb1 N2 C7 -88.2(12)
N7 Tb1 N2 C7 97.5(3)
O1W Tb1 N3 C13 -157.3(4)
O7C Tb1 N3 C13 38.0(4)
O7B Tb1 N3 C13 7.5(5)
N4 Tb1 N3 C13 -37.5(4)
N1 Tb1 N3 C13 103.4(4)
N6 Tb1 N3 C13 -157.7(4)
N5 Tb1 N3 C13 -76.6(4)
N2 Tb1 N3 C13 111.7(4)
N7 Tb1 N3 C13 25.3(4)
O1W Tb1 N3 C12 70.0(3)
O7C Tb1 N3 C12 -94.6(3)
O7B Tb1 N3 C12 -125.2(3)
N4 Tb1 N3 C12 -170.2(4)
N1 Tb1 N3 C12 -29.3(4)
N6 Tb1 N3 C12 69.6(5)
N5 Tb1 N3 C12 150.7(3)
N2 Tb1 N3 C12 -21.0(3)
N7 Tb1 N3 C12 -107.3(3)
O1W Tb1 N4 C18 -98.2(4)
O7C Tb1 N4 C18 108.2(4)
O7B Tb1 N4 C18 54.1(4)
N1 Tb1 N4 C18 82.4(6)
N3 Tb1 N4 C18 -161.3(4)
N6 Tb1 N4 C18 -13.3(4)
N5 Tb1 N4 C18 -21.8(4)
N2 Tb1 N4 C18 166.3(4)
N7 Tb1 N4 C18 80.7(4)
O1W Tb1 N4 C14 89.6(4)
O7C Tb1 N4 C14 -64.0(4)
O7B Tb1 N4 C14 -118.1(4)
N1 Tb1 N4 C14 -89.8(6)
N3 Tb1 N4 C14 26.5(4)
N6 Tb1 N4 C14 174.4(3)
N5 Tb1 N4 C14 166.0(4)
N2 Tb1 N4 C14 -5.9(4)
N7 Tb1 N4 C14 -91.5(4)
O1W Tb1 N5 C19 146.2(5)
O7C Tb1 N5 C19 -21.3(5)
O7B Tb1 N5 C19 -51.0(4)
N4 Tb1 N5 C19 33.3(4)
N1 Tb1 N5 C19 -107.7(5)
N3 Tb1 N5 C19 72.3(5)
N6 Tb1 N5 C19 -139.4(5)
N2 Tb1 N5 C19 148.0(10)
N7 Tb1 N5 C19 -37.6(5)
O1W Tb1 N5 C20 -83.2(3)
O7C Tb1 N5 C20 109.3(3)
O7B Tb1 N5 C20 79.5(4)
N4 Tb1 N5 C20 163.8(4)
N1 Tb1 N5 C20 22.9(4)
N3 Tb1 N5 C20 -157.1(3)
N6 Tb1 N5 C20 -8.9(3)
N2 Tb1 N5 C20 -81.4(13)
N7 Tb1 N5 C20 92.9(3)
O1W Tb1 N6 C26 -156.0(4)
O7C Tb1 N6 C26 5.4(4)
O7B Tb1 N6 C26 36.4(4)
N4 Tb1 N6 C26 101.9(4)
N1 Tb1 N6 C26 -38.8(4)
N3 Tb1 N6 C26 -155.5(4)
N5 Tb1 N6 C26 110.2(4)
N2 Tb1 N6 C26 -77.7(4)
N7 Tb1 N6 C26 21.5(4)
O1W Tb1 N6 C25 73.3(3)
O7C Tb1 N6 C25 -125.3(3)
O7B Tb1 N6 C25 -94.3(3)
N4 Tb1 N6 C25 -28.8(3)
N1 Tb1 N6 C25 -169.5(3)
N3 Tb1 N6 C25 73.8(4)
N5 Tb1 N6 C25 -20.5(3)
N2 Tb1 N6 C25 151.5(3)
N7 Tb1 N6 C25 -109.2(3)
C5 N1 C1 C2 0.6(8)
Tb1 N1 C1 C2 168.8(6)
C5 N1 C1 C26 179.4(6)
Tb1 N1 C1 C26 -12.4(7)
N1 C1 C2 C3 -2.7(12)
C26 C1 C2 C3 178.5(8)
C1 C2 C3 C4 3.8(13)
C2 C3 C4 C5 -2.8(13)
C1 N1 C5 C4 0.6(8)
Tb1 N1 C5 C4 -167.3(6)
C1 N1 C5 C6 -178.9(6)
Tb1 N1 C5 C6 13.2(7)
C3 C4 C5 N1 0.5(13)
C3 C4 C5 C6 -180.0(8)
C7 N2 C6 C5 -174.6(5)
Tb1 N2 C6 C5 -41.2(6)
N1 C5 C6 N2 19.5(7)
C4 C5 C6 N2 -160.0(7)
C6 N2 C7 C12 167.7(4)
Tb1 N2 C7 C12 36.6(4)
C6 N2 C7 C8 -68.3(5)
Tb1 N2 C7 C8 160.6(3)
N2 C7 C8 C9 -174.4(4)
C12 C7 C8 C9 -51.5(5)
C7 C8 C9 C10 55.9(6)
C8 C9 C10 C11 -58.6(7)
C9 C10 C11 C12 58.3(6)
C13 N3 C12 C7 -81.9(6)
Tb1 N3 C12 C7 48.3(4)
C13 N3 C12 C11 45.4(7)
Tb1 N3 C12 C11 175.7(3)
N2 C7 C12 N3 -54.0(5)
C8 C7 C12 N3 -179.7(4)
N2 C7 C12 C11 176.9(4)
C8 C7 C12 C11 51.2(5)
C10 C11 C12 N3 179.0(4)
C10 C11 C12 C7 -55.3(6)
C12 N3 C13 C14 -179.2(5)
Tb1 N3 C13 C14 48.0(7)
C18 N4 C14 C15 -1.1(7)
Tb1 N4 C14 C15 171.3(6)
C18 N4 C14 C13 176.7(6)
Tb1 N4 C14 C13 -11.0(7)
N3 C13 C14 N4 -25.6(8)
N3 C13 C14 C15 152.1(7)
N4 C14 C15 C16 -0.1(13)
C13 C14 C15 C16 -177.6(7)
C14 C15 C16 C17 0.7(11)
C15 C16 C17 C18 -0.3(9)
C14 N4 C18 C17 1.6(7)
Tb1 N4 C18 C17 -170.7(5)
C14 N4 C18 C19 179.4(6)
Tb1 N4 C18 C19 7.1(7)
C16 C17 C18 N4 -0.9(11)
C16 C17 C18 C19 -178.7(6)
C20 N5 C19 C18 -176.4(5)
Tb1 N5 C19 C18 -42.7(7)
N4 C18 C19 N5 24.5(8)
C17 C18 C19 N5 -157.6(6)
C19 N5 C20 C25 167.2(5)
Tb1 N5 C20 C25 36.0(5)
C19 N5 C20 C21 -69.7(7)
Tb1 N5 C20 C21 159.0(4)
N5 C20 C21 C22 -173.5(5)
C25 C20 C21 C22 -51.9(7)
C20 C21 C22 C23 53.4(8)
C21 C22 C23 C24 -56.8(8)
C22 C23 C24 C25 58.5(6)
C26 N6 C25 C20 -80.0(5)
Tb1 N6 C25 C20 48.2(4)
C26 N6 C25 C24 47.1(5)
Tb1 N6 C25 C24 175.3(3)
N5 C20 C25 N6 -54.4(5)
C21 C20 C25 N6 -178.1(4)
N5 C20 C25 C24 177.9(4)
C21 C20 C25 C24 54.2(6)
C23 C24 C25 N6 175.7(4)
C23 C24 C25 C20 -58.1(6)
C25 N6 C26 C1 178.8(5)
Tb1 N6 C26 C1 48.6(5)
N1 C1 C26 N6 -25.2(8)
C2 C1 C26 N6 153.6(7)
O1W Tb1 N7 O7A -41(14)
O7C Tb1 N7 O7A 70(12)
O7B Tb1 N7 O7A -115(12)
N4 Tb1 N7 O7A 154(12)
N1 Tb1 N7 O7A -25(12)
N3 Tb1 N7 O7A 99(12)
N6 Tb1 N7 O7A -79(12)
N5 Tb1 N7 O7A -145(12)
N2 Tb1 N7 O7A 34(12)
O1W Tb1 N7 O7B 74(3)
O7C Tb1 N7 O7B -175.3(4)
N4 Tb1 N7 O7B -90.9(4)
N1 Tb1 N7 O7B 90.1(4)
N3 Tb1 N7 O7B -145.9(4)
N6 Tb1 N7 O7B 35.6(4)
N5 Tb1 N7 O7B -30.2(4)
N2 Tb1 N7 O7B 149.1(4)
O1W Tb1 N7 O7C -111(3)
O7B Tb1 N7 O7C 175.3(4)
N4 Tb1 N7 O7C 84.4(4)
N1 Tb1 N7 O7C -94.6(4)
N3 Tb1 N7 O7C 29.4(4)
N6 Tb1 N7 O7C -149.1(3)
N5 Tb1 N7 O7C 145.1(4)
N2 Tb1 N7 O7C -35.6(3)
O7A N7 O7B Tb1 176.2(4)
O7C N7 O7B Tb1 -4.5(4)
O1W Tb1 O7B N7 -171.6(2)
O7C Tb1 O7B N7 2.7(2)
N4 Tb1 O7B N7 82.5(4)
N1 Tb1 O7B N7 -81.2(4)
N3 Tb1 O7B N7 42.3(4)
N6 Tb1 O7B N7 -144.9(4)
N5 Tb1 O7B N7 148.1(4)
N2 Tb1 O7B N7 -34.7(4)
O7A N7 O7C Tb1 -176.2(3)
O7B N7 O7C Tb1 4.6(4)
O1W Tb1 O7C N7 171.3(2)
O7B Tb1 O7C N7 -2.6(2)
N4 Tb1 O7C N7 -88.1(4)
N1 Tb1 O7C N7 77.2(4)
N3 Tb1 O7C N7 -151.8(3)
N6 Tb1 O7C N7 37.4(4)
N5 Tb1 O7C N7 -39.1(4)
N2 Tb1 O7C N7 142.4(3)
